data_7044580
loop_
_publ_author_name
'Zhang, Fuqiang'
'Gao, Jin-Ping'
'Yan, Li-Kai'
'Guan, Wei'
'Yao, Ru-Xin'
'Zhang, Xian-Ming'

_publ_section_title
;
 Unveil the Relative Stability and Proton Binding of Non-Classical
 Wells-Dawson Isomers of [(NaF6)W18O54(OH)2]7-- and
 [(SbO6)W18O54(OH)2]9--: A DFT Study
;
_journal_name_full 'Dalton Trans.'
_journal_paper_doi 10.1039/C7DT03200E
_journal_year 2017
_chemical_formula_moiety 'H I0.5 O31 W9, 6(H2 O)'
_chemical_formula_sum 'H13 I0.5 O37 W9'
_chemical_formula_weight 2323.20
_chemical_name_systematic
;
 ?
;
_space_group_crystal_system trigonal
_space_group_IT_number 148
_space_group_name_Hall '-R 3'
_space_group_name_H-M_alt 'R -3'
_symmetry_space_group_name_Hall '-R 3'
_symmetry_space_group_name_H-M 'R -3 :H'
_atom_sites_solution_hydrogens difmap
_atom_sites_solution_primary direct
_audit_creation_date 2016-10-30
_audit_creation_method
;
Olex2 1.2
(compiled 2016.09.09 svn.r3337 for OlexSys, GUI svn.r5227)
;
_cell_angle_alpha 90
_cell_angle_beta 90
_cell_angle_gamma 120
_cell_formula_units_Z 18
_cell_length_a 37.307(2)
_cell_length_b 37.307(2)
_cell_length_c 13.0641(7)
_cell_measurement_reflns_used 4514
_cell_measurement_temperature 293(2)
_cell_measurement_theta_max 28.9688
_cell_measurement_theta_min 2.7509
_cell_volume 15746.7(15)
_computing_cell_refinement
;
CrysAlisPro, Agilent Technologies,
Version 1.171.36.20 (release 27-06-2012 CrysAlis171 .NET)
(compiled Jul 11 2012,15:38:31)
;
_computing_data_collection
;
CrysAlisPro, Agilent Technologies,
Version 1.171.36.20 (release 27-06-2012 CrysAlis171 .NET)
(compiled Jul 11 2012,15:38:31)
;
_computing_data_reduction
;
CrysAlisPro, Agilent Technologies,
Version 1.171.36.20 (release 27-06-2012 CrysAlis171 .NET)
(compiled Jul 11 2012,15:38:31)
;
_computing_molecular_graphics 'Olex2 (Dolomanov et al., 2009)'
_computing_publication_material 'Olex2 (Dolomanov et al., 2009)'
_computing_structure_refinement 'ShelXL (Sheldrick, 2015)'
_computing_structure_solution 'ShelXS (Sheldrick, 2008)'
_diffrn_ambient_temperature 293(2)
_diffrn_detector_area_resol_mean 16.0710
_diffrn_measured_fraction_theta_full 0.998
_diffrn_measured_fraction_theta_max 0.998
_diffrn_measurement_details
;
#__ type_ start__ end____ width___ exp.time_
  1 omega  -48.00   43.00   1.0000   42.0000
omega____ theta____ kappa____ phi______ frames
    -       18.1148  -77.0000  -60.0000 91

#__ type_ start__ end____ width___ exp.time_
  2 omega   -3.00   23.00   1.0000   42.0000
omega____ theta____ kappa____ phi______ frames
    -      -18.5836  -99.0000 -180.0000 26
;
_diffrn_measurement_device_type 'Xcalibur, Eos, Gemini'
_diffrn_measurement_method '\w scans'
_diffrn_orient_matrix_UB_11 0.0088901000
_diffrn_orient_matrix_UB_12 -0.0129084000
_diffrn_orient_matrix_UB_13 0.0029447000
_diffrn_orient_matrix_UB_21 0.0199992000
_diffrn_orient_matrix_UB_22 0.0177540000
_diffrn_orient_matrix_UB_23 0.0027181000
_diffrn_orient_matrix_UB_31 -0.0014911000
_diffrn_orient_matrix_UB_32 -0.0001465000
_diffrn_orient_matrix_UB_33 0.0541750000
_diffrn_radiation_monochromator graphite
_diffrn_radiation_type MoK\a
_diffrn_radiation_wavelength 0.71073
_diffrn_reflns_av_R_equivalents 0.0541
_diffrn_reflns_av_unetI/netI 0.0985
_diffrn_reflns_Laue_measured_fraction_full 0.998
_diffrn_reflns_Laue_measured_fraction_max 0.998
_diffrn_reflns_limit_h_max 38
_diffrn_reflns_limit_h_min -43
_diffrn_reflns_limit_k_max 29
_diffrn_reflns_limit_k_min -45
_diffrn_reflns_limit_l_max 15
_diffrn_reflns_limit_l_min -16
_diffrn_reflns_number 11631
_diffrn_reflns_point_group_measured_fraction_full 0.998
_diffrn_reflns_point_group_measured_fraction_max 0.998
_diffrn_reflns_theta_full 25.242
_diffrn_reflns_theta_max 26.364
_diffrn_reflns_theta_min 2.756
_diffrn_source 'Enhance (Mo) X-ray Source'
_exptl_absorpt_coefficient_mu 30.003
_exptl_absorpt_correction_T_max 1.00000
_exptl_absorpt_correction_T_min 0.15650
_exptl_absorpt_correction_type multi-scan
_exptl_absorpt_process_details
;
CrysAlisPro, Agilent Technologies,
Version 1.171.36.20 (release 27-06-2012 CrysAlis171 .NET)
(compiled Jul 11 2012,15:38:31)
Empirical absorption correction using spherical harmonics,
 implemented in SCALE3 ABSPACK scaling algorithm.
;
_exptl_crystal_colour
;
;
_exptl_crystal_density_diffrn 4.410
_exptl_crystal_description
;
;
_exptl_crystal_F_000 18027
_refine_diff_density_max 8.650
_refine_diff_density_min -4.673
_refine_diff_density_rms 0.653
_refine_ls_extinction_method none
_refine_ls_goodness_of_fit_ref 1.070
_refine_ls_hydrogen_treatment mixed
_refine_ls_matrix_type full
_refine_ls_number_parameters 443
_refine_ls_number_reflns 7155
_refine_ls_number_restraints 0
_refine_ls_restrained_S_all 1.070
_refine_ls_R_factor_all 0.1041
_refine_ls_R_factor_gt 0.0769
_refine_ls_shift/su_max 3.213
_refine_ls_shift/su_mean 0.070
_refine_ls_structure_factor_coef Fsqd
_refine_ls_weighting_details
;
 w=1/[\s^2^(Fo^2^)+(0.0840P)^2^+3629.3921P]
 where P=(Fo^2^+2Fc^2^)/3
;
_refine_ls_weighting_scheme calc
_refine_ls_wR_factor_gt 0.1900
_refine_ls_wR_factor_ref 0.2082
_reflns_Friedel_coverage 0.000
_reflns_number_gt 5232
_reflns_number_total 7155
_reflns_threshold_expression 'I > 2\s(I)'
_cod_data_source_file c7dt03200e2.cif
_cod_data_source_block a2iw18-2013,3-1
_cod_original_cell_volume 15746.8(19)
_cod_original_formula_sum 'H13 I0.50 O37 W9'
_cod_database_code 7044580
_shelxl_version_number 2013-2
_shelx_space_group_comment
;
The symmetry employed for this shelxl refinement is uniquely defined
by the following loop, which should always be used as a source of
symmetry information in preference to the above space-group names.
They are only intended as comments.
;
_reflns_odcompleteness_completeness 99.76
_reflns_odcompleteness_iscentric 1
_reflns_odcompleteness_theta 26.32
_olex2_refinement_description
;
1. Fixed Uiso
 At 1.5 times of:
  All O(H,H) groups
2.a Free rotating group:
 O5W(H5WA,H5WB), O1W(H1WA,H1WB), O3W(H3WA,H3WB), O6W(H6WA,H6WB), O4W(H4WA,
 H4WB), O2W(H2WA,H2WB)
;
_olex2_submission_special_instructions 'No special instructions were received'

loop_
_space_group_symop_operation_xyz
'x, y, z'
'-y, x-y, z'
'-x+y, -x, z'
'x+2/3, y+1/3, z+1/3'
'-y+2/3, x-y+1/3, z+1/3'
'-x+y+2/3, -x+1/3, z+1/3'
'x+1/3, y+2/3, z+2/3'
'-y+1/3, x-y+2/3, z+2/3'
'-x+y+1/3, -x+2/3, z+2/3'
'-x, -y, -z'
'y, -x+y, -z'
'x-y, x, -z'
'-x+2/3, -y+1/3, -z+1/3'
'y+2/3, -x+y+1/3, -z+1/3'
'x-y+2/3, x+1/3, -z+1/3'
'-x+1/3, -y+2/3, -z+2/3'
'y+1/3, -x+y+2/3, -z+2/3'
'x-y+1/3, x+2/3, -z+2/3'

loop_
_atom_site_label
_atom_site_type_symbol
_atom_site_fract_x
_atom_site_fract_y
_atom_site_fract_z
_atom_site_U_iso_or_equiv
_atom_site_adp_type
_atom_site_occupancy
_atom_site_site_symmetry_order
_atom_site_calc_flag
_atom_site_refinement_flags_posn
_atom_site_refinement_flags_adp
_atom_site_refinement_flags_occupancy
W3 W 0.82901(3) 0.07203(3) 0.00870(9) 0.0234(3) Uani 1 1 d . . .
W2 W 0.73871(3) 0.16233(4) 0.32469(9) 0.0234(3) Uani 1 1 d . . .
W4 W 0.76587(3) 0.04486(3) 0.21685(9) 0.0227(3) Uani 1 1 d . . .
W6 W 0.88671(4) 0.20509(4) 0.44174(9) 0.0247(3) Uani 1 1 d . . .
W1 W 0.71145(3) 0.09913(3) 0.11637(9) 0.0224(3) Uani 1 1 d . . .
W5 W 0.79492(4) 0.11330(4) 0.44180(9) 0.0246(3) Uani 1 1 d . . .
W8 W 0.89130(4) 0.10867(4) 0.44958(9) 0.0296(3) Uani 1 1 d . . .
W7 W 0.86477(4) 0.04644(4) 0.24762(10) 0.0301(3) Uani 1 1 d . . .
W9 W 0.95359(4) 0.13520(4) 0.24755(10) 0.0298(3) Uani 1 1 d . . .
I1 I 0.8333 0.1667 0.1667 0.0153(5) Uani 1 2 d S T P
O27 O 0.8861(5) 0.1132(6) 0.2788(15) 0.023(4) Uani 1 1 d . . .
O17 O 0.8395(5) 0.1599(6) 0.3135(14) 0.025(5) Uani 1 1 d . . .
O7 O 0.7312(6) 0.0647(5) 0.1658(12) 0.019(4) Uani 1 1 d . . .
O12 O 0.8173(5) 0.1094(5) 0.1450(12) 0.014(4) Uani 1 1 d . . .
O6 O 0.7755(6) 0.1505(5) 0.1894(13) 0.019(4) Uani 1 1 d . . .
O19 O 0.9265(7) 0.2297(6) 0.3370(15) 0.030(5) Uani 1 1 d . . .
O16 O 0.8354(6) 0.1648(6) 0.5014(14) 0.024(4) Uani 1 1 d . . .
O10 O 0.8787(6) 0.1206(6) -0.0172(15) 0.027(5) Uani 1 1 d . . .
O23 O 0.8110(6) 0.0382(6) 0.2651(15) 0.028(5) Uani 1 1 d . . .
O2 O 0.7045(6) 0.1432(6) 0.0670(13) 0.022(4) Uani 1 1 d . . .
O31 O 1.0032(7) 0.1444(7) 0.2417(18) 0.039(6) Uani 1 1 d . . .
O30 O 0.9232(6) 0.0758(7) 0.2272(15) 0.032(5) Uani 1 1 d . . .
O28 O 0.9005(8) 0.0992(7) 0.5728(15) 0.040(6) Uani 1 1 d . . .
O21 O 0.9044(6) 0.1639(6) 0.4542(17) 0.032(5) Uani 1 1 d . . .
O18 O 0.9129(7) 0.2318(6) 0.5477(15) 0.033(5) Uani 1 1 d . . .
O13 O 0.7271(7) -0.0040(6) 0.2459(17) 0.033(5) Uani 1 1 d . . .
O11 O 0.7784(6) 0.0360(6) 0.0797(15) 0.028(5) Uani 1 1 d . . .
O24 O 0.8582(6) 0.0589(6) 0.1085(15) 0.025(4) Uani 1 1 d . . .
O8 O 0.7623(6) 0.1356(6) 0.4007(16) 0.027(5) Uani 1 1 d . . .
O3 O 0.7026(6) 0.1119(6) 0.2540(14) 0.028(5) Uani 1 1 d . . .
O20 O 0.8640(6) 0.2371(6) 0.4016(14) 0.023(4) Uani 1 1 d . . .
O15 O 0.7679(6) 0.0872(7) 0.5486(14) 0.032(5) Uani 1 1 d . . .
O14 O 0.7699(6) 0.0729(8) 0.3355(17) 0.039(6) Uani 1 1 d . . .
O29 O 0.9442(6) 0.1335(9) 0.372(2) 0.090(14) Uani 1 1 d . . .
O4 O 0.7257(6) 0.1918(6) 0.2257(16) 0.029(5) Uani 1 1 d . . .
O1 O 0.6622(7) 0.0594(7) 0.0876(18) 0.039(6) Uani 1 1 d . . .
O25 O 0.8560(7) -0.0033(7) 0.2413(19) 0.046(6) Uani 1 1 d . . .
O5 O 0.7074(7) 0.1618(7) 0.4198(18) 0.040(6) Uani 1 1 d . . .
O5W O 0.7545(11) -0.0577(10) 0.316(2) 0.062(8) Uani 1 1 d . . .
H5WA H 0.7415 -0.0836 0.3269 0.093 Uiso 1 1 d G . .
H5WB H 0.7637 -0.0529 0.2553 0.093 Uiso 1 1 d G . .
O1W O 0.9997(14) 0.1071(15) 0.501(3) 0.101(13) Uani 1 1 d . . .
H1WA H 1.0258 0.1173 0.5008 0.152 Uiso 1 1 d G . .
H1WB H 0.9924 0.1158 0.4497 0.152 Uiso 1 1 d G . .
O22 O 0.8351(7) 0.0954(6) 0.4539(16) 0.031(5) Uani 1 1 d . . .
O9 O 0.8291(6) 0.0403(6) -0.0866(16) 0.032(5) Uani 1 1 d . . .
O26 O 0.8677(9) 0.0559(6) 0.375(2) 0.085(13) Uani 1 1 d . . .
O3W O 0.9998(7) 0.3039(8) 0.4980(19) 0.045(6) Uani 1 1 d . . .
H3WA H 1.0205 0.3140 0.5381 0.067 Uiso 1 1 d G . .
H3WB H 0.9783 0.2995 0.5309 0.067 Uiso 1 1 d G . .
O6W O 0.6946(8) 0.0005(9) 0.0017(19) 0.055(7) Uani 1 1 d . . .
H6WA H 0.6737 -0.0017 -0.0300 0.082 Uiso 1 1 d G . .
H6WB H 0.7092 -0.0047 -0.0390 0.082 Uiso 1 1 d G . .
O4W O 0.6099(10) 0.0875(11) 0.019(2) 0.067(9) Uani 1 1 d . . .
H4WA H 0.6120 0.1036 0.0679 0.101 Uiso 1 1 d G . .
H4WB H 0.5846 0.0727 0.0024 0.101 Uiso 1 1 d G . .
O2W O 1.0006(12) 0.2218(10) 0.503(4) 0.086(12) Uani 1 1 d . . .
H2WA H 1.0203 0.2178 0.5198 0.129 Uiso 1 1 d G . .
H2WB H 0.9844 0.2029 0.4618 0.129 Uiso 1 1 d G . .
H27 H 0.867(7) 0.141(7) 0.203(16) 0.00(6) Uiso 1 1 d . . .

loop_
_atom_site_aniso_label
_atom_site_aniso_U_11
_atom_site_aniso_U_22
_atom_site_aniso_U_33
_atom_site_aniso_U_23
_atom_site_aniso_U_13
_atom_site_aniso_U_12
W3 0.0166(6) 0.0146(6) 0.0358(6) -0.0056(5) 0.0014(5) 0.0053(5)
W2 0.0147(6) 0.0166(6) 0.0356(6) -0.0014(5) 0.0055(5) 0.0054(5)
W4 0.0150(6) 0.0121(6) 0.0351(6) 0.0007(5) 0.0010(5) 0.0024(5)
W6 0.0201(6) 0.0184(6) 0.0296(6) -0.0029(5) -0.0020(5) 0.0051(5)
W1 0.0122(6) 0.0153(6) 0.0344(6) -0.0006(5) -0.0005(5) 0.0028(5)
W5 0.0181(6) 0.0202(6) 0.0293(6) 0.0021(5) 0.0026(5) 0.0049(5)
W8 0.0295(7) 0.0295(7) 0.0312(6) 0.0009(5) -0.0009(5) 0.0159(6)
W7 0.0268(7) 0.0194(6) 0.0458(7) -0.0026(5) -0.0055(6) 0.0129(5)
W9 0.0191(6) 0.0263(7) 0.0462(7) 0.0059(6) 0.0028(5) 0.0130(5)
I1 0.0088(11) 0.0094(11) 0.0269(11) -0.0011(9) -0.0003(9) 0.0039(9)
O27 0.011(9) 0.014(10) 0.049(12) 0.004(9) -0.011(9) 0.010(8)
O17 0.006(9) 0.016(10) 0.032(10) 0.014(8) -0.010(8) -0.011(8)
O7 0.027(10) 0.015(9) 0.014(8) -0.006(7) 0.004(7) 0.010(8)
O12 0.009(9) 0.014(9) 0.023(8) 0.013(7) 0.010(7) 0.009(7)
O6 0.025(11) 0.009(9) 0.023(9) -0.002(7) -0.002(8) 0.008(8)
O19 0.034(12) 0.032(12) 0.032(10) -0.004(9) -0.004(9) 0.024(11)
O16 0.018(10) 0.020(10) 0.027(9) 0.010(8) 0.012(8) 0.005(9)
O10 0.019(10) 0.024(11) 0.036(11) -0.010(9) 0.005(9) 0.008(9)
O23 0.026(11) 0.021(11) 0.036(11) 0.010(9) 0.015(9) 0.012(9)
O2 0.017(10) 0.035(12) 0.018(8) -0.008(8) -0.008(8) 0.016(9)
O31 0.028(12) 0.026(12) 0.061(14) 0.017(11) 0.022(11) 0.011(10)
O30 0.019(11) 0.032(12) 0.036(11) -0.003(9) 0.008(9) 0.006(10)
O28 0.065(17) 0.043(14) 0.028(10) 0.002(10) 0.011(11) 0.040(14)
O21 0.023(11) 0.016(10) 0.056(13) -0.002(10) 0.000(10) 0.009(9)
O18 0.034(13) 0.021(11) 0.032(10) 0.000(9) -0.005(9) 0.006(10)
O13 0.032(12) 0.017(11) 0.052(13) 0.009(9) 0.010(10) 0.013(10)
O11 0.029(11) 0.006(9) 0.039(11) -0.005(8) 0.001(9) 0.002(9)
O24 0.010(9) 0.013(10) 0.041(11) -0.006(8) -0.015(8) -0.002(8)
O8 0.025(11) 0.011(10) 0.047(12) 0.005(9) 0.011(9) 0.010(9)
O3 0.019(11) 0.031(12) 0.032(10) 0.017(9) 0.020(9) 0.010(9)
O20 0.020(10) 0.024(11) 0.027(9) -0.013(8) -0.004(8) 0.012(9)
O15 0.025(12) 0.033(12) 0.025(10) 0.006(9) -0.008(9) 0.004(10)
O14 0.010(10) 0.057(16) 0.053(13) 0.018(12) 0.001(10) 0.019(11)
O29 -0.001(10) 0.10(2) 0.13(3) -0.12(2) 0.001(12) -0.001(12)
O4 0.017(10) 0.018(10) 0.045(12) 0.015(9) 0.018(9) 0.004(9)
O1 0.029(13) 0.033(13) 0.055(14) -0.007(11) -0.019(11) 0.016(11)
O25 0.040(15) 0.019(12) 0.067(16) -0.003(11) -0.008(12) 0.007(11)
O5 0.028(12) 0.033(13) 0.055(14) -0.011(11) 0.014(11) 0.012(11)
O5W 0.08(2) 0.06(2) 0.058(17) 0.013(14) 0.014(16) 0.046(19)
O1W 0.11(3) 0.11(4) 0.11(3) 0.02(3) 0.00(3) 0.07(3)
O22 0.036(12) 0.018(11) 0.043(12) -0.002(9) 0.004(10) 0.016(10)
O9 0.022(11) 0.019(11) 0.047(12) -0.003(9) 0.004(10) 0.005(9)
O26 0.09(2) -0.001(10) 0.13(2) -0.007(13) 0.11(2) -0.006(12)
O3W 0.024(13) 0.046(15) 0.061(15) -0.013(13) -0.019(11) 0.015(12)
O6W 0.045(16) 0.068(18) 0.054(15) -0.039(14) -0.011(13) 0.030(15)
O4W 0.06(2) 0.10(3) 0.045(15) 0.000(16) -0.023(14) 0.04(2)
O2W 0.08(2) 0.042(19) 0.14(3) 0.026(19) 0.06(2) 0.029(18)

loop_
_atom_type_symbol
_atom_type_description
_atom_type_scat_dispersion_real
_atom_type_scat_dispersion_imag
_atom_type_scat_source
H H 0.0000 0.0000 'International Tables Vol C Tables 4.2.6.8 and 6.1.1.4'
I I -0.4742 1.8119 'International Tables Vol C Tables 4.2.6.8 and 6.1.1.4'
O O 0.0106 0.0060 'International Tables Vol C Tables 4.2.6.8 and 6.1.1.4'
W W -0.8490 6.8722 'International Tables Vol C Tables 4.2.6.8 and 6.1.1.4'

loop_
_geom_angle_atom_site_label_1
_geom_angle_atom_site_label_2
_geom_angle_atom_site_label_3
_geom_angle
_geom_angle_site_symmetry_1
_geom_angle_site_symmetry_3
O10 W3 O12 87.2(7) . .
O10 W3 O11 156.8(8) . .
O10 W3 O24 87.4(8) . .
O10 W3 O20 86.7(9) . 13_655
O11 W3 O12 69.7(7) . .
O24 W3 O12 86.3(7) . .
O24 W3 O11 88.8(8) . .
O24 W3 O20 165.7(8) . 13_655
O20 W3 O12 80.4(6) 13_655 .
O20 W3 O11 91.5(9) 13_655 .
O9 W3 O12 171.0(8) . .
O9 W3 O10 101.2(9) . .
O9 W3 O11 101.9(9) . .
O9 W3 O24 96.9(9) . .
O9 W3 O20 97.0(9) . 13_655
O10 W2 O6 87.4(7) 13_655 .
O10 W2 O8 87.4(9) 13_655 .
O10 W2 O3 156.9(8) 13_655 .
O10 W2 O4 87.0(9) 13_655 .
O8 W2 O6 80.3(7) . .
O8 W2 O3 91.1(8) . .
O8 W2 O4 166.0(8) . .
O3 W2 O6 69.7(7) . .
O4 W2 O6 86.6(7) . .
O4 W2 O3 89.0(9) . .
O5 W2 O6 170.2(9) . .
O5 W2 O10 101.6(9) . 13_655
O5 W2 O8 96.1(10) . .
O5 W2 O3 101.5(9) . .
O5 W2 O4 97.6(10) . .
O7 W4 O12 80.2(7) . .
O7 W4 O23 166.4(8) . .
O7 W4 O11 90.6(8) . .
O23 W4 O12 86.8(7) . .
O13 W4 O7 96.6(9) . .
O13 W4 O12 169.8(8) . .
O13 W4 O23 96.8(9) . .
O13 W4 O11 99.9(9) . .
O13 W4 O14 101.8(10) . .
O11 W4 O12 70.5(7) . .
O11 W4 O23 88.8(8) . .
O14 W4 O7 87.2(8) . .
O14 W4 O12 87.8(8) . .
O14 W4 O23 88.3(8) . .
O14 W4 O11 158.2(9) . .
O19 W6 O17 87.6(8) . .
O19 W6 O16 156.0(9) . .
O19 W6 O21 87.2(9) . .
O16 W6 O17 68.8(7) . .
O16 W6 O21 87.0(8) . .
O21 W6 O17 85.6(8) . .
O18 W6 O17 169.5(8) . .
O18 W6 O19 102.9(10) . .
O18 W6 O16 100.7(9) . .
O18 W6 O21 94.1(10) . .
O18 W6 O20 99.5(9) . .
O20 W6 O17 81.1(7) . .
O20 W6 O19 89.0(8) . .
O20 W6 O16 91.2(8) . .
O20 W6 O21 166.3(8) . .
O7 W1 O6 80.5(7) . .
O7 W1 O2 166.9(8) . .
O7 W1 O3 91.3(8) . .
O19 W1 O7 86.9(8) 13_655 .
O19 W1 O6 88.0(8) 13_655 .
O19 W1 O2 87.6(8) 13_655 .
O19 W1 O3 157.8(9) 13_655 .
O2 W1 O6 87.5(7) . .
O2 W1 O3 89.3(8) . .
O3 W1 O6 69.9(7) . .
O1 W1 O7 95.8(9) . .
O1 W1 O6 169.0(9) . .
O1 W1 O19 102.2(10) . 13_655
O1 W1 O2 97.0(9) . .
O1 W1 O3 100.0(10) . .
O16 W5 O17 69.1(7) . .
O16 W5 O22 87.4(9) . .
O8 W5 O17 81.1(7) . .
O8 W5 O16 91.9(8) . .
O8 W5 O14 88.3(9) . .
O8 W5 O22 166.5(9) . .
O15 W5 O17 169.6(8) . .
O15 W5 O16 100.6(8) . .
O15 W5 O8 99.1(9) . .
O15 W5 O14 103.1(9) . .
O15 W5 O22 94.3(10) . .
O14 W5 O17 87.2(8) . .
O14 W5 O16 156.0(8) . .
O14 W5 O22 86.8(9) . .
O22 W5 O17 86.0(8) . .
O28 W8 O27 167.4(8) . .
O28 W8 O21 103.2(10) . .
O28 W8 O29 108.5(13) . .
O28 W8 O22 103.1(10) . .
O28 W8 O26 106.9(13) . .
O21 W8 O27 86.2(8) . .
O21 W8 O29 81.5(11) . .
O21 W8 O22 86.1(9) . .
O21 W8 O26 149.5(13) . .
O29 W8 O27 64.2(10) . .
O22 W8 O27 85.6(8) . .
O22 W8 O29 148.0(13) . .
O22 W8 O26 82.6(10) . .
O26 W8 O27 64.8(11) . .
O26 W8 O29 93.4(8) . .
O23 W7 O27 85.2(8) . .
O23 W7 O30 158.1(9) . .
O23 W7 O24 84.3(8) . .
O30 W7 O27 73.6(8) . .
O30 W7 O24 88.6(8) . .
O24 W7 O27 85.4(7) . .
O25 W7 O27 168.4(9) . .
O25 W7 O23 102.5(10) . .
O25 W7 O30 99.2(11) . .
O25 W7 O24 103.7(10) . .
O26 W7 O27 69.0(9) . .
O26 W7 O23 82.5(12) . .
O26 W7 O30 94.7(11) . .
O26 W7 O24 151.9(11) . .
O26 W7 O25 103.2(12) . .
O2 W9 O27 85.8(7) 13_655 .
O2 W9 O30 157.7(8) 13_655 .
O2 W9 O4 84.9(8) 13_655 13_655
O31 W9 O27 168.4(8) . .
O31 W9 O2 101.8(9) . 13_655
O31 W9 O30 100.4(10) . .
O31 W9 O4 103.9(10) . 13_655
O30 W9 O27 72.5(7) . .
O29 W9 O27 68.6(9) . .
O29 W9 O2 80.6(13) . 13_655
O29 W9 O31 103.7(12) . .
O29 W9 O30 95.7(12) . .
O29 W9 O4 150.9(12) . 13_655
O4 W9 O27 85.4(7) 13_655 .
O4 W9 O30 88.3(9) 13_655 .
O17 I1 O17 180.0 . 13_655
O12 I1 O17 90.5(8) 13_655 .
O12 I1 O17 89.5(8) 13_655 13_655
O12 I1 O17 90.5(8) . 13_655
O12 I1 O17 89.5(8) . .
O12 I1 O12 180.0 13_655 .
O12 I1 O6 89.9(7) . .
O12 I1 O6 89.9(7) 13_655 13_655
O12 I1 O6 90.1(7) . 13_655
O12 I1 O6 90.1(7) 13_655 .
O6 I1 O17 90.3(8) . 13_655
O6 I1 O17 90.3(8) 13_655 .
O6 I1 O17 89.7(8) . .
O6 I1 O17 89.7(8) 13_655 13_655
O6 I1 O6 180.0 . 13_655
W8 O27 W9 94.8(6) . .
W7 O27 W8 95.3(7) . .
W7 O27 W9 94.8(7) . .
W5 O17 W6 91.2(6) . .
I1 O17 W6 133.0(8) . .
I1 O17 W5 134.1(8) . .
W1 O7 W4 163.4(11) . .
W4 O12 W3 89.6(6) . .
I1 O12 W3 134.2(7) . .
I1 O12 W4 134.8(8) . .
W1 O6 W2 90.4(6) . .
I1 O6 W2 134.3(8) . .
I1 O6 W1 134.0(8) . .
W1 O19 W6 159.0(13) 13_655 .
W6 O16 W5 126.8(10) . .
W3 O10 W2 159.1(12) . 13_655
W7 O23 W4 150.1(11) . .
W1 O2 W9 148.8(10) . 13_655
W7 O30 W9 119.1(11) . .
W8 O21 W6 149.2(12) . .
W3 O11 W4 124.6(10) . .
W3 O24 W7 149.8(12) . .
W5 O8 W2 163.5(12) . .
W2 O3 W1 124.6(9) . .
W6 O20 W3 163.5(10) . 13_655
W4 O14 W5 158.6(12) . .
W9 O29 W8 131.1(13) . .
W2 O4 W9 149.2(12) . 13_655
W8 O22 W5 148.7(11) . .
W7 O26 W8 130.0(15) . .

loop_
_geom_bond_atom_site_label_1
_geom_bond_atom_site_label_2
_geom_bond_distance
_geom_bond_site_symmetry_2
W3 O12 2.432(17) .
W3 O10 1.864(19) .
W3 O11 1.92(2) .
W3 O24 1.913(19) .
W3 O20 1.918(19) 13_655
W3 O9 1.72(2) .
W2 O6 2.411(18) .
W2 O10 1.890(19) 13_655
W2 O8 1.91(2) .
W2 O3 1.92(2) .
W2 O4 1.91(2) .
W2 O5 1.70(2) .
W4 O7 1.902(19) .
W4 O12 2.396(16) .
W4 O23 1.93(2) .
W4 O13 1.71(2) .
W4 O11 1.922(19) .
W4 O14 1.83(2) .
W6 O17 2.404(18) .
W6 O19 1.89(2) .
W6 O16 1.912(18) .
W6 O21 1.96(2) .
W6 O18 1.70(2) .
W6 O20 1.853(19) .
W1 O7 1.886(18) .
W1 O6 2.391(18) .
W1 O19 1.86(2) 13_655
W1 O2 1.901(19) .
W1 O3 1.931(19) .
W1 O1 1.73(2) .
W5 O17 2.389(18) .
W5 O16 1.92(2) .
W5 O8 1.863(19) .
W5 O15 1.710(19) .
W5 O14 1.91(2) .
W5 O22 1.93(2) .
W8 O27 2.25(2) .
W8 O28 1.72(2) .
W8 O21 1.87(2) .
W8 O29 1.99(2) .
W8 O22 1.90(2) .
W8 O26 1.97(2) .
W7 O27 2.240(18) .
W7 O23 1.884(19) .
W7 O30 1.91(2) .
W7 O24 1.922(19) .
W7 O25 1.72(2) .
W7 O26 1.70(3) .
W9 O27 2.262(18) .
W9 O2 1.926(19) 13_655
W9 O31 1.71(2) .
W9 O30 1.94(2) .
W9 O29 1.66(3) .
W9 O4 1.93(2) 13_655
I1 O17 1.963(18) 13_655
I1 O17 1.963(18) .
I1 O12 1.930(17) 13_655
I1 O12 1.930(17) .
I1 O6 1.950(19) .
I1 O6 1.950(19) 13_655
O19 W1 1.86(2) 13_655
O10 W2 1.890(19) 13_655
O2 W9 1.926(19) 13_655
O20 W3 1.918(19) 13_655
O4 W9 1.93(2) 13_655
